data_4318913
loop_
_publ_author_name
'Keith A. Porter'
'Anthony C. Willis'
'Johann Zank'
'S. Bruce Wild'

_publ_contact_author_address
;
Research School of Chemistry,
Australian National University,
Canberra, A. C. T. 0200, Australia
;
_publ_contact_author_email ' sbw@rsc.anu.edu.au '
_publ_contact_author_fax ' 61 2 6125 0750 '
_publ_contact_author_name ' S. Bruce Wild '
_publ_contact_author_phone ' 61 2 6125 4109 '
_publ_section_title
;
 Phosphine-Stabilized Arsenium Salts: Water-Stable, Labile, Coordination
 Complexes
;
_journal_name_full 'Inorganic Chemistry'
_journal_page_first 6380
_journal_page_last 6386
_journal_paper_doi 10.1021/ic020410j
_journal_volume 41
_journal_year 2002
_chemical_formula_moiety 'C25 H23 As P +, F6 P -'
_chemical_formula_sum 'C25 H23 As F6 P2'
_chemical_formula_weight 574.32
_space_group_IT_number 14
_symmetry_cell_setting monoclinic
_symmetry_Int_Tables_number 14
_symmetry_space_group_name_Hall '-P 2ybc'
_symmetry_space_group_name_H-M 'P 1 21/c 1'
_audit_creation_date 2000-09-21
_audit_creation_method 'by teXsan v1.8'
_audit_update_record
;
2000-09-21 - Report on C25 H23 As F6 P2
                by Anthony C. Willis
                for Johann Zank, Keith A. Porter and S. Bruce Wild

2000-09-21 - passes checkcif tests with no warnings
;
_cell_angle_alpha 90
_cell_angle_beta 109.066(1)
_cell_angle_gamma 90
_cell_formula_units_Z 4
_cell_length_a 10.7775(2)
_cell_length_b 17.7987(3)
_cell_length_c 13.3797(2)
_cell_measurement_reflns_used 33457
_cell_measurement_temperature 200.0
_cell_measurement_theta_max 27.485
_cell_measurement_theta_min 3.395
_cell_volume 2425.77(7)
_computing_cell_refinement 'HKL Scalepack (Otwinowski & Minor 1997)'
_computing_data_collection KappaCCD
_computing_data_reduction 'Denzo and Scalepak (Otwinowski & Minor, 1997)'
_computing_publication_material 'teXsan (MSC, 1992-1997)'
_computing_structure_refinement 'teXsan (MSC, 1992-1997)'
_computing_structure_solution
;
SIR92 (Altomare, et. al. 1994)
;
_diffrn_ambient_temperature 200.0
_diffrn_measurement_device_type 'Nonius KappaCCD'
_diffrn_measurement_method ' omega scans with CCD '
_diffrn_orient_matrix_type X=UH
_diffrn_orient_matrix_UB_11 0.04044
_diffrn_orient_matrix_UB_12 0.00673
_diffrn_orient_matrix_UB_13 0.07815
_diffrn_orient_matrix_UB_21 0.06320
_diffrn_orient_matrix_UB_22 0.03727
_diffrn_orient_matrix_UB_23 -0.01189
_diffrn_orient_matrix_UB_31 -0.06331
_diffrn_orient_matrix_UB_32 0.04150
_diffrn_orient_matrix_UB_33 -0.00200
_diffrn_radiation_detector CCD
_diffrn_radiation_monochromator graphite
_diffrn_radiation_source 'X-ray tube'
_diffrn_radiation_type 'Mo K\a'
_diffrn_radiation_wavelength 0.7107
_diffrn_reflns_av_R_equivalents 0.046
_diffrn_reflns_av_sigmaI/netI 0.040
_diffrn_reflns_limit_h_max 12
_diffrn_reflns_limit_h_min -13
_diffrn_reflns_limit_k_max 23
_diffrn_reflns_limit_k_min -23
_diffrn_reflns_limit_l_max 17
_diffrn_reflns_limit_l_min -16
_diffrn_reflns_number 53609
_diffrn_reflns_reduction_process 'Lp corrections applied'
_diffrn_reflns_theta_max 27.48
_diffrn_reflns_theta_min 3.42
_diffrn_standards_decay_% 0.00
_diffrn_standards_interval_count 0
_diffrn_standards_number 0
_exptl_absorpt_coefficient_mu 1.592
_exptl_absorpt_correction_T_max 0.856
_exptl_absorpt_correction_T_min 0.740
_exptl_absorpt_correction_type integration
_exptl_absorpt_process_details
;
Gaussian integration (Coppens, 1970) implemented in maXus
;
_exptl_crystal_colour colourless
_exptl_crystal_density_diffrn 1.572
_exptl_crystal_density_meas ?
_exptl_crystal_description block
_exptl_crystal_F_000 1160.00
_exptl_crystal_size_max 0.24
_exptl_crystal_size_mid 0.20
_exptl_crystal_size_min 0.12
_refine_diff_density_max 0.33
_refine_diff_density_min -0.44
_refine_ls_extinction_method none
_refine_ls_goodness_of_fit_all 1.878
_refine_ls_goodness_of_fit_ref 1.847
_refine_ls_hydrogen_treatment refxyz
_refine_ls_matrix_type full
_refine_ls_number_constraints 0
_refine_ls_number_parameters 376
_refine_ls_number_reflns 4898
_refine_ls_number_restraints 0
_refine_ls_R_factor_all 0.0556
_refine_ls_R_factor_gt 0.0403
_refine_ls_shift/su_max 0.0240
_refine_ls_shift/su_mean 0.0010
_refine_ls_structure_factor_coef F
_refine_ls_weighting_details
;
w = 1/[\s^2^(Fo) + 0.00022|Fo|^2^]
;
_refine_ls_weighting_scheme sigma
_refine_ls_wR_factor_all 0.0486
_refine_ls_wR_factor_ref 0.0447
_reflns_number_gt 4898
_reflns_number_total 5543
_reflns_threshold_expression I>2.00\s(I)
_cod_data_source_file ic020410j_1.cif
_cod_data_source_block jxz6
_cod_depositor_comments
;
The following automatic conversions were performed:

'_exptl_crystal_density_meas' value 'not measured' was changed to '?'
- the value is perceived as not measured.

Automatic conversion script
Id: cif_fix_values 3008 2015-01-20 13:52:24Z robertas 
;
_cod_original_cell_volume 2425.78(7)
_cod_original_sg_symbol_H-M 'P 21/c '
_cod_original_formula_sum 'C25 H23 As F6 P2 '
_cod_database_code 4318913

loop_
_symmetry_equiv_pos_as_xyz
'   +x,   +y,   +z'
'   -x,1/2+y,1/2-z'
'   -x,   -y,   -z'
'   +x,1/2-y,1/2+z'

loop_
_atom_site_label
_atom_site_fract_x
_atom_site_fract_y
_atom_site_fract_z
_atom_site_U_iso_or_equiv
_atom_site_occupancy
_atom_site_refinement_flags
_atom_site_adp_type
_atom_site_calc_flag
_atom_site_calc_attached_atom
As(1) 0.89906(2) 0.15290(1) 0.55502(2) 0.02920(7) 1.000 . Uani d ?
P(1) 0.69892(5) 0.18967(3) 0.57438(4) 0.0244(1) 1.000 . Uani d ?
P(2) 0.18011(6) 0.35189(3) 0.43747(5) 0.0370(2) 1.000 . Uani d ?
F(1) 0.2716(2) 0.29155(9) 0.5137(1) 0.0706(5) 1.000 . Uani d ?
F(2) 0.2816(2) 0.36137(9) 0.3754(2) 0.0705(6) 1.000 . Uani d ?
F(3) 0.2535(2) 0.41685(9) 0.5155(1) 0.0698(5) 1.000 . Uani d ?
F(4) 0.0883(1) 0.41382(9) 0.3621(1) 0.0666(5) 1.000 . Uani d ?
F(5) 0.0776(2) 0.3434(1) 0.4991(2) 0.0857(8) 1.000 . Uani d ?
F(6) 0.1052(2) 0.28741(9) 0.3598(1) 0.0731(6) 1.000 . Uani d ?
C(1) 0.7079(2) 0.2892(1) 0.6012(2) 0.0272(5) 1.000 . Uani d ?
C(2) 0.5973(2) 0.3257(1) 0.6106(2) 0.0340(6) 1.000 . Uani d ?
C(3) 0.6030(3) 0.4015(1) 0.6331(2) 0.0412(7) 1.000 . Uani d ?
C(4) 0.7174(3) 0.4414(1) 0.6465(2) 0.0400(7) 1.000 . Uani d ?
C(5) 0.8270(3) 0.4056(1) 0.6380(2) 0.0381(6) 1.000 . Uani d ?
C(6) 0.8232(2) 0.3293(1) 0.6156(2) 0.0335(6) 1.000 . Uani d ?
C(7) 0.6736(2) 0.1425(1) 0.6852(2) 0.0257(5) 1.000 . Uani d ?
C(8) 0.5474(2) 0.1293(1) 0.6884(2) 0.0307(6) 1.000 . Uani d ?
C(9) 0.5317(2) 0.0960(1) 0.7771(2) 0.0356(6) 1.000 . Uani d ?
C(10) 0.6398(3) 0.0740(1) 0.8604(2) 0.0381(7) 1.000 . Uani d ?
C(11) 0.7646(2) 0.0869(1) 0.8570(2) 0.0376(6) 1.000 . Uani d ?
C(12) 0.7820(2) 0.1218(1) 0.7708(2) 0.0323(6) 1.000 . Uani d ?
C(13) 0.5613(2) 0.1699(1) 0.4584(2) 0.0268(5) 1.000 . Uani d ?
C(14) 0.5008(2) 0.2255(1) 0.3873(2) 0.0355(6) 1.000 . Uani d ?
C(15) 0.3999(2) 0.2075(2) 0.2952(2) 0.0428(7) 1.000 . Uani d ?
C(16) 0.3604(2) 0.1339(2) 0.2742(2) 0.0412(7) 1.000 . Uani d ?
C(17) 0.4217(2) 0.0780(1) 0.3444(2) 0.0373(7) 1.000 . Uani d ?
C(18) 0.5223(2) 0.0952(1) 0.4366(2) 0.0308(6) 1.000 . Uani d ?
C(19) 0.8495(3) 0.1934(1) 0.4112(2) 0.0389(7) 1.000 . Uani d ?
C(20) 0.8566(2) 0.0464(1) 0.5279(2) 0.0297(6) 1.000 . Uani d ?
C(21) 0.8119(2) 0.0163(1) 0.4277(2) 0.0371(6) 1.000 . Uani d ?
C(22) 0.7967(2) -0.0613(1) 0.4140(2) 0.0466(7) 1.000 . Uani d ?
C(23) 0.8225(2) -0.1078(1) 0.5000(3) 0.0486(8) 1.000 . Uani d ?
C(24) 0.8676(3) -0.0778(1) 0.6006(2) 0.0475(8) 1.000 . Uani d ?
C(25) 0.8863(2) -0.0015(1) 0.6149(2) 0.0384(7) 1.000 . Uani d ?
H(1) 0.521(2) 0.299(1) 0.599(2) 0.041 1.000 . Uiso d ?
H(2) 0.534(3) 0.425(1) 0.637(2) 0.049 1.000 . Uiso d ?
H(3) 0.716(2) 0.494(2) 0.655(2) 0.048 1.000 . Uiso d ?
H(4) 0.902(3) 0.429(1) 0.648(2) 0.046 1.000 . Uiso d ?
H(5) 0.898(2) 0.306(1) 0.611(2) 0.040 1.000 . Uiso d ?
H(6) 0.477(3) 0.144(1) 0.634(2) 0.037 1.000 . Uiso d ?
H(7) 0.452(3) 0.087(1) 0.780(2) 0.043 1.000 . Uiso d ?
H(8) 0.628(2) 0.051(1) 0.918(2) 0.046 1.000 . Uiso d ?
H(9) 0.837(3) 0.073(1) 0.910(2) 0.045 1.000 . Uiso d ?
H(10) 0.864(3) 0.133(1) 0.771(2) 0.039 1.000 . Uiso d ?
H(11) 0.523(2) 0.275(1) 0.402(2) 0.043 1.000 . Uiso d ?
H(12) 0.358(2) 0.244(1) 0.246(2) 0.051 1.000 . Uiso d ?
H(13) 0.287(3) 0.119(1) 0.209(2) 0.049 1.000 . Uiso d ?
H(14) 0.400(2) 0.028(1) 0.332(2) 0.045 1.000 . Uiso d ?
H(15) 0.567(2) 0.057(1) 0.485(2) 0.037 1.000 . Uiso d ?
H(16) 0.849(2) 0.242(2) 0.419(2) 0.047 1.000 . Uiso d ?
H(17) 0.922(3) 0.181(1) 0.381(2) 0.047 1.000 . Uiso d ?
H(18) 0.761(3) 0.177(1) 0.365(2) 0.047 1.000 . Uiso d ?
H(19) 0.794(2) 0.046(1) 0.370(2) 0.045 1.000 . Uiso d ?
H(20) 0.774(3) -0.081(2) 0.347(2) 0.056 1.000 . Uiso d ?
H(21) 0.811(3) -0.161(2) 0.487(2) 0.058 1.000 . Uiso d ?
H(22) 0.886(3) -0.107(2) 0.659(2) 0.057 1.000 . Uiso d ?
H(23) 0.921(2) 0.017(1) 0.684(2) 0.046 1.000 . Uiso d ?

loop_
_atom_site_aniso_label
_atom_site_aniso_U_11
_atom_site_aniso_U_22
_atom_site_aniso_U_33
_atom_site_aniso_U_12
_atom_site_aniso_U_13
_atom_site_aniso_U_23
As(1) 0.0254(1) 0.0272(1) 0.0359(2) 0.00069(8) 0.0112(1) -0.00033(9)
P(1) 0.0241(3) 0.0214(3) 0.0278(3) -0.0008(2) 0.0084(2) -0.0002(2)
P(2) 0.0309(3) 0.0329(3) 0.0433(4) -0.0050(2) 0.0069(3) 0.0041(3)
F(1) 0.055(1) 0.0468(9) 0.091(1) -0.0023(8) -0.0026(9) 0.0270(9)
F(2) 0.075(1) 0.058(1) 0.099(1) 0.0020(9) 0.055(1) 0.009(1)
F(3) 0.089(1) 0.051(1) 0.055(1) -0.0211(9) 0.0033(9) -0.0071(8)
F(4) 0.0421(9) 0.050(1) 0.088(1) -0.0007(7) -0.0053(8) 0.0216(9)
F(5) 0.084(1) 0.086(1) 0.113(2) -0.006(1) 0.067(1) 0.013(1)
F(6) 0.086(1) 0.049(1) 0.068(1) -0.0252(9) 0.0028(9) -0.0070(8)
C(1) 0.031(1) 0.023(1) 0.026(1) -0.0008(9) 0.0080(9) -0.0002(8)
C(2) 0.034(1) 0.029(1) 0.041(1) 0.002(1) 0.016(1) 0.001(1)
C(3) 0.052(2) 0.030(1) 0.046(1) 0.009(1) 0.024(1) -0.001(1)
C(4) 0.066(2) 0.022(1) 0.033(1) -0.003(1) 0.018(1) -0.0018(9)
C(5) 0.045(1) 0.031(1) 0.036(1) -0.012(1) 0.009(1) -0.004(1)
C(6) 0.034(1) 0.031(1) 0.034(1) -0.004(1) 0.010(1) -0.002(1)
C(7) 0.030(1) 0.021(1) 0.027(1) -0.0003(8) 0.0100(9) -0.0007(8)
C(8) 0.029(1) 0.031(1) 0.031(1) -0.0017(9) 0.0084(9) 0.0006(9)
C(9) 0.035(1) 0.037(1) 0.040(1) -0.008(1) 0.018(1) -0.003(1)
C(10) 0.055(2) 0.033(1) 0.030(1) -0.007(1) 0.019(1) -0.003(1)
C(11) 0.043(1) 0.039(1) 0.025(1) 0.005(1) 0.004(1) 0.001(1)
C(12) 0.031(1) 0.033(1) 0.032(1) 0.000(1) 0.009(1) -0.003(1)
C(13) 0.023(1) 0.028(1) 0.030(1) -0.0015(8) 0.0093(9) -0.0031(9)
C(14) 0.039(1) 0.030(1) 0.035(1) -0.002(1) 0.007(1) 0.001(1)
C(15) 0.043(1) 0.043(1) 0.035(1) 0.005(1) 0.002(1) 0.007(1)
C(16) 0.034(1) 0.056(2) 0.032(1) -0.005(1) 0.008(1) -0.009(1)
C(17) 0.037(1) 0.036(1) 0.039(1) -0.007(1) 0.014(1) -0.010(1)
C(18) 0.030(1) 0.027(1) 0.035(1) -0.0011(9) 0.011(1) -0.0023(9)
C(19) 0.045(1) 0.033(1) 0.044(1) 0.004(1) 0.022(1) 0.005(1)
C(20) 0.023(1) 0.028(1) 0.039(1) 0.0032(9) 0.0125(9) 0.0012(9)
C(21) 0.031(1) 0.034(1) 0.042(1) 0.005(1) 0.006(1) -0.001(1)
C(22) 0.034(1) 0.039(1) 0.060(2) 0.000(1) 0.007(1) -0.014(1)
C(23) 0.031(1) 0.028(1) 0.090(2) -0.002(1) 0.023(1) -0.003(1)
C(24) 0.048(2) 0.036(1) 0.069(2) 0.011(1) 0.033(1) 0.017(1)
C(25) 0.041(1) 0.035(1) 0.044(1) 0.009(1) 0.021(1) 0.006(1)

loop_
_atom_type_symbol
_atom_type_oxidation_number
_atom_type_number_in_cell
_atom_type_scat_dispersion_real
_atom_type_scat_dispersion_imag
_atom_type_scat_source
C 0 100 0.002 0.002
;International Tables for Crystallography
(1992, Vol. C, Tables 4.2.6.8 and 6.1.1.1)
;
H 0 92 0.000 0.000
;International Tables for Crystallography
(1992, Vol. C, Table 6.1.1.2)
;
As 0 4 -0.030 2.007
;International Tables for Crystallography
(1992, Vol. C, Tables 4.2.6.8 and 6.1.1.1)
;
F 0 24 0.014 0.010
;International Tables for Crystallography
(1992, Vol. C, Tables 4.2.6.8 and 6.1.1.1)
;
P 0 8 0.090 0.095
;International Tables for Crystallography
(1992, Vol. C, Tables 4.2.6.8 and 6.1.1.1)
;

loop_
_exptl_crystal_face_index_h
_exptl_crystal_face_index_k
_exptl_crystal_face_index_l
_exptl_crystal_face_perp_dist
1 0 0 0.120
-1 0 0 0.120
0 1 0 0.120
0 -1 0 0.080
0 0 1 0.070
0 0 -1 0.060
0 1 1 0.090
0 -1 -1 0.080
0 -1 1 0.060
0 1 -1 0.060
-1 0 1 0.120
1 1 0 0.120
-1 -1 0 0.110
-1 -1 1 0.080
-2 3 0 0.120

loop_
_geom_angle_atom_site_label_1
_geom_angle_atom_site_label_2
_geom_angle_atom_site_label_3
_geom_angle
_geom_angle_site_symmetry_1
_geom_angle_site_symmetry_2
_geom_angle_site_symmetry_3
_geom_angle_publ_flag
P(1) As(1) C(19) 92.31(8) . . . yes
P(1) As(1) C(20) 97.04(6) . . . yes
C(19) As(1) C(20) 101.7(1) . . . yes
As(1) P(1) C(1) 107.73(7) . . . yes
As(1) P(1) C(7) 110.67(7) . . . yes
As(1) P(1) C(13) 112.27(7) . . . yes
C(1) P(1) C(7) 107.82(9) . . . yes
C(1) P(1) C(13) 109.9(1) . . . yes
C(7) P(1) C(13) 108.4(1) . . . yes
F(1) P(2) F(2) 91.1(1) . . . yes
F(1) P(2) F(3) 89.9(1) . . . yes
F(1) P(2) F(4) 179.0(1) . . . yes
F(1) P(2) F(5) 89.6(1) . . . yes
F(1) P(2) F(6) 90.4(1) . . . yes
F(2) P(2) F(3) 89.2(1) . . . yes
F(2) P(2) F(4) 89.3(1) . . . yes
F(2) P(2) F(5) 179.2(1) . . . yes
F(2) P(2) F(6) 91.4(1) . . . yes
F(3) P(2) F(4) 89.16(9) . . . yes
F(3) P(2) F(5) 90.5(1) . . . yes
F(3) P(2) F(6) 179.3(1) . . . yes
F(4) P(2) F(5) 90.0(1) . . . yes
F(4) P(2) F(6) 90.5(1) . . . yes
F(5) P(2) F(6) 88.9(1) . . . yes
P(1) C(1) C(2) 118.8(2) . . . yes
P(1) C(1) C(6) 121.2(2) . . . yes
C(2) C(1) C(6) 119.9(2) . . . yes
C(1) C(2) C(3) 119.6(2) . . . yes
C(1) C(2) H(1) 119(2) . . . no
C(3) C(2) H(1) 121(2) . . . no
C(2) C(3) C(4) 120.4(2) . . . yes
C(2) C(3) H(2) 121(2) . . . no
C(4) C(3) H(2) 119(2) . . . no
C(3) C(4) C(5) 120.2(2) . . . yes
C(3) C(4) H(3) 119(2) . . . no
C(5) C(4) H(3) 121(2) . . . no
C(4) C(5) C(6) 120.3(2) . . . yes
C(4) C(5) H(4) 123(2) . . . no
C(6) C(5) H(4) 117(2) . . . no
C(1) C(6) C(5) 119.6(2) . . . yes
C(1) C(6) H(5) 121(2) . . . no
C(5) C(6) H(5) 119(2) . . . no
P(1) C(7) C(8) 121.0(2) . . . yes
P(1) C(7) C(12) 119.2(2) . . . yes
C(8) C(7) C(12) 119.7(2) . . . yes
C(7) C(8) C(9) 119.4(2) . . . yes
C(7) C(8) H(6) 120(2) . . . no
C(9) C(8) H(6) 120(2) . . . no
C(8) C(9) C(10) 120.4(2) . . . yes
C(8) C(9) H(7) 120(2) . . . no
C(10) C(9) H(7) 119(2) . . . no
C(9) C(10) C(11) 120.0(2) . . . yes
C(9) C(10) H(8) 120(2) . . . no
C(11) C(10) H(8) 120(2) . . . no
C(10) C(11) C(12) 120.3(2) . . . yes
C(10) C(11) H(9) 122(2) . . . no
C(12) C(11) H(9) 118(2) . . . no
C(7) C(12) C(11) 120.0(2) . . . yes
C(7) C(12) H(10) 120(2) . . . no
C(11) C(12) H(10) 120(2) . . . no
P(1) C(13) C(14) 121.7(2) . . . yes
P(1) C(13) C(18) 118.4(2) . . . yes
C(14) C(13) C(18) 119.8(2) . . . yes
C(13) C(14) C(15) 120.2(2) . . . yes
C(13) C(14) H(11) 121(2) . . . no
C(15) C(14) H(11) 119(2) . . . no
C(14) C(15) C(16) 120.0(2) . . . yes
C(14) C(15) H(12) 121(2) . . . no
C(16) C(15) H(12) 119(2) . . . no
C(15) C(16) C(17) 120.0(2) . . . yes
C(15) C(16) H(13) 122(2) . . . no
C(17) C(16) H(13) 118(2) . . . no
C(16) C(17) C(18) 120.6(2) . . . yes
C(16) C(17) H(14) 123(2) . . . no
C(18) C(17) H(14) 117(2) . . . no
C(13) C(18) C(17) 119.4(2) . . . yes
C(13) C(18) H(15) 119(1) . . . no
C(17) C(18) H(15) 122(1) . . . no
As(1) C(19) H(16) 105(2) . . . no
As(1) C(19) H(17) 108(1) . . . no
As(1) C(19) H(18) 114(2) . . . no
H(16) C(19) H(17) 107(2) . . . no
H(16) C(19) H(18) 109(2) . . . no
H(17) C(19) H(18) 113(2) . . . no
As(1) C(20) C(21) 123.0(2) . . . yes
As(1) C(20) C(25) 117.6(2) . . . yes
C(21) C(20) C(25) 119.1(2) . . . yes
C(20) C(21) C(22) 120.2(2) . . . yes
C(20) C(21) H(19) 121(2) . . . no
C(22) C(21) H(19) 119(2) . . . no
C(21) C(22) C(23) 120.2(3) . . . yes
C(21) C(22) H(20) 119(2) . . . no
C(23) C(22) H(20) 121(2) . . . no
C(22) C(23) C(24) 119.8(2) . . . yes
C(22) C(23) H(21) 118(2) . . . no
C(24) C(23) H(21) 123(2) . . . no
C(23) C(24) C(25) 120.4(3) . . . yes
C(23) C(24) H(22) 122(2) . . . no
C(25) C(24) H(22) 117(2) . . . no
C(20) C(25) C(24) 120.3(2) . . . yes
C(20) C(25) H(23) 121(2) . . . no
C(24) C(25) H(23) 118(2) . . . no

loop_
_geom_bond_atom_site_label_1
_geom_bond_atom_site_label_2
_geom_bond_distance
_geom_bond_site_symmetry_1
_geom_bond_site_symmetry_2
_geom_bond_publ_flag
As(1) P(1) 2.3480(5) . . yes
As(1) C(19) 1.959(2) . . yes
As(1) C(20) 1.955(2) . . yes
P(1) C(1) 1.804(2) . . yes
P(1) C(7) 1.801(2) . . yes
P(1) C(13) 1.796(2) . . yes
P(2) F(1) 1.584(2) . . yes
P(2) F(2) 1.584(2) . . yes
P(2) F(3) 1.585(2) . . yes
P(2) F(4) 1.600(2) . . yes
P(2) F(5) 1.587(2) . . yes
P(2) F(6) 1.581(2) . . yes
C(1) C(2) 1.398(3) . . yes
C(1) C(6) 1.392(3) . . yes
C(2) C(3) 1.380(3) . . yes
C(2) H(1) 0.91(3) . . no
C(3) C(4) 1.382(4) . . yes
C(3) H(2) 0.87(3) . . no
C(4) C(5) 1.379(4) . . yes
C(4) H(3) 0.95(3) . . no
C(5) C(6) 1.388(3) . . yes
C(5) H(4) 0.88(3) . . no
C(6) H(5) 0.92(3) . . no
C(7) C(8) 1.393(3) . . yes
C(7) C(12) 1.393(3) . . yes
C(8) C(9) 1.386(3) . . yes
C(8) H(6) 0.90(3) . . no
C(9) C(10) 1.380(4) . . yes
C(9) H(7) 0.89(3) . . no
C(10) C(11) 1.379(4) . . yes
C(10) H(8) 0.92(3) . . no
C(11) C(12) 1.376(3) . . yes
C(11) H(9) 0.90(3) . . no
C(12) H(10) 0.90(3) . . no
C(13) C(14) 1.381(3) . . yes
C(13) C(18) 1.397(3) . . yes
C(14) C(15) 1.389(3) . . yes
C(14) H(11) 0.91(3) . . no
C(15) C(16) 1.379(4) . . yes
C(15) H(12) 0.93(3) . . no
C(16) C(17) 1.379(4) . . yes
C(16) H(13) 1.00(3) . . no
C(17) C(18) 1.385(3) . . yes
C(17) H(14) 0.92(3) . . no
C(18) H(15) 0.95(2) . . no
C(19) H(16) 0.87(3) . . no
C(19) H(17) 1.01(3) . . no
C(19) H(18) 0.99(3) . . no
C(20) C(21) 1.377(3) . . yes
C(20) C(25) 1.393(3) . . yes
C(21) C(22) 1.396(3) . . yes
C(21) H(19) 0.91(3) . . no
C(22) C(23) 1.370(4) . . yes
C(22) H(20) 0.92(3) . . no
C(23) C(24) 1.380(4) . . yes
C(23) H(21) 0.96(3) . . no
C(24) C(25) 1.377(4) . . yes
C(24) H(22) 0.91(3) . . no
C(25) H(23) 0.93(3) . . no

loop_
_geom_contact_atom_site_label_1
_geom_contact_atom_site_label_2
_geom_contact_distance
_geom_contact_site_symmetry_1
_geom_contact_site_symmetry_2
_geom_contact_publ_flag
As(1) C(23) 3.411(2) . 3_756 no
As(1) C(22) 3.563(2) . 3_756 no
F(1) C(2) 3.376(3) . . no
F(1) C(23) 3.412(3) . 3_656 no
F(1) C(16) 3.557(3) . 4 no
F(1) C(15) 3.563(3) . 4 no
F(2) C(15) 3.342(3) . . no
F(2) C(14) 3.348(3) . . no
F(2) C(9) 3.448(3) . 4_554 no
F(2) C(4) 3.523(3) . 3_666 no
F(3) C(10) 3.264(3) . 2_656 no
F(3) C(16) 3.395(3) . 4 no
F(3) C(4) 3.407(3) . 3_666 no
F(3) C(11) 3.512(3) . 2_656 no
F(3) C(3) 3.587(3) . . no
F(4) C(12) 3.187(3) . 4_454 no
F(4) C(5) 3.341(3) . 3_666 no
F(4) C(4) 3.346(3) . 3_666 no
F(4) C(11) 3.467(3) . 4_454 no
F(5) C(11) 3.513(3) . 4_454 no
F(5) C(19) 3.560(3) . 1_455 no
F(5) C(6) 3.578(3) . 1_455 no
F(6) C(19) 3.479(3) . 1_455 no
C(5) C(11) 3.599(3) . 4_554 no
C(9) C(14) 3.563(3) . 4 no
C(16) C(24) 3.540(4) . 3_656 no
C(17) C(24) 3.430(3) . 3_656 no
C(20) C(22) 3.570(3) . 3_756 no
C(21) C(25) 3.491(3) . 3_756 no
As(1) C(20) 1.955(2) . . no
As(1) C(19) 1.959(2) . . no
As(1) P(1) 2.3480(5) . . no
As(1) C(25) 2.879(2) . . no
As(1) C(21) 2.941(2) . . no
As(1) C(1) 3.369(2) . . no
As(1) C(6) 3.409(2) . . no
As(1) C(23) 3.411(2) . 3_756 no
As(1) C(7) 3.427(2) . . no
As(1) C(13) 3.455(2) . . no
As(1) C(12) 3.551(2) . . no
As(1) C(22) 3.563(2) . 3_756 no
P(1) C(13) 1.796(2) . . no
P(1) C(7) 1.801(2) . . no
P(1) C(1) 1.804(2) . . no
P(1) C(18) 2.750(2) . . no
P(1) C(12) 2.762(2) . . no
P(1) C(2) 2.764(2) . . no
P(1) C(14) 2.782(2) . . no
P(1) C(8) 2.788(2) . . no
P(1) C(6) 2.792(2) . . no
P(1) C(19) 3.118(2) . . no
P(1) C(20) 3.234(2) . . no

loop_
_geom_torsion_atom_site_label_1
_geom_torsion_atom_site_label_2
_geom_torsion_atom_site_label_3
_geom_torsion_atom_site_label_4
_geom_torsion_site_symmetry_1
_geom_torsion_site_symmetry_2
_geom_torsion_site_symmetry_3
_geom_torsion_site_symmetry_4
_geom_torsion
_geom_torsion_publ_flag
As(1) P(1) C(1) C(2) . . . . 176.7(2) no
As(1) P(1) C(1) C(6) . . . . -5.1(2) no
As(1) P(1) C(7) C(8) . . . . -153.0(2) no
As(1) P(1) C(7) C(12) . . . . 29.6(2) no
As(1) P(1) C(13) C(14) . . . . -102.4(2) no
As(1) P(1) C(13) C(18) . . . . 72.6(2) no
As(1) C(20) C(21) C(22) . . . . 173.1(2) no
As(1) C(20) C(25) C(24) . . . . -175.2(2) no
P(1) As(1) C(20) C(21) . . . . 97.4(2) no
P(1) As(1) C(20) C(25) . . . . -89.4(2) no
P(1) C(1) C(2) C(3) . . . . 178.8(2) no
P(1) C(1) C(6) C(5) . . . . -178.9(2) no
P(1) C(7) C(8) C(9) . . . . -177.1(2) no
P(1) C(7) C(12) C(11) . . . . 178.9(2) no
P(1) C(13) C(14) C(15) . . . . 176.1(2) no
P(1) C(13) C(18) C(17) . . . . -176.1(2) no
C(1) P(1) As(1) C(19) . . . . -78.0(1) no
C(1) P(1) As(1) C(20) . . . . 179.95(9) no
C(1) P(1) C(7) C(8) . . . . 89.4(2) no
C(1) P(1) C(7) C(12) . . . . -88.0(2) no
C(1) P(1) C(13) C(14) . . . . 17.5(2) no
C(1) P(1) C(13) C(18) . . . . -167.5(2) no
C(1) C(2) C(3) C(4) . . . . -0.1(4) no
C(1) C(6) C(5) C(4) . . . . 0.3(3) no
C(2) C(1) P(1) C(7) . . . . -63.8(2) no
C(2) C(1) P(1) C(13) . . . . 54.1(2) no
C(2) C(1) C(6) C(5) . . . . -0.7(3) no
C(2) C(3) C(4) C(5) . . . . -0.3(4) no
C(3) C(2) C(1) C(6) . . . . 0.6(3) no
C(3) C(4) C(5) C(6) . . . . 0.1(4) no
C(6) C(1) P(1) C(7) . . . . 114.4(2) no
C(6) C(1) P(1) C(13) . . . . -127.7(2) no
C(7) P(1) As(1) C(19) . . . . 164.4(1) no
C(7) P(1) As(1) C(20) . . . . 62.3(1) no
C(7) P(1) C(13) C(14) . . . . 135.1(2) no
C(7) P(1) C(13) C(18) . . . . -50.0(2) no
C(7) C(8) C(9) C(10) . . . . -1.9(3) no
C(7) C(12) C(11) C(10) . . . . -1.7(3) no
C(8) C(7) P(1) C(13) . . . . -29.5(2) no
C(8) C(7) C(12) C(11) . . . . 1.5(3) no
C(8) C(9) C(10) C(11) . . . . 1.7(4) no
C(9) C(8) C(7) C(12) . . . . 0.3(3) no
C(9) C(10) C(11) C(12) . . . . 0.1(4) no
C(12) C(7) P(1) C(13) . . . . 153.1(2) no
C(13) P(1) As(1) C(19) . . . . 43.1(1) no
C(13) P(1) As(1) C(20) . . . . -58.9(1) no
C(13) C(14) C(15) C(16) . . . . -0.5(4) no
C(13) C(18) C(17) C(16) . . . . 0.2(3) no
C(14) C(13) C(18) C(17) . . . . -1.0(3) no
C(14) C(15) C(16) C(17) . . . . -0.4(4) no
C(15) C(14) C(13) C(18) . . . . 1.2(3) no
C(15) C(16) C(17) C(18) . . . . 0.6(4) no
C(19) As(1) C(20) C(21) . . . . 3.6(2) no
C(19) As(1) C(20) C(25) . . . . 176.7(2) no
C(20) C(21) C(22) C(23) . . . . 1.8(4) no
C(20) C(25) C(24) C(23) . . . . 1.7(4) no
C(21) C(20) C(25) C(24) . . . . -1.8(3) no
C(21) C(22) C(23) C(24) . . . . -2.0(4) no
C(22) C(21) C(20) C(25) . . . . 0.1(3) no
C(22) C(23) C(24) C(25) . . . . 0.2(4) no
